data_7058096
loop_
_publ_author_name
'Todorov, Petar T.'
'Peneva, Petia N.'
'Georgieva, Stela I.'
'Rusew, Rusi I.'
'Shivachev, Boris L.'
'Georgiev, Anton H.'

_publ_section_title
;
 Photochromic and molecular switching behaviour of new Schiff bases
 containing hydantoin rings: synthesis, characterization and crystal
 structures
;
_journal_issue 6
_journal_name_full 'New Journal of Chemistry'
_journal_page_first 2740
_journal_paper_doi 10.1039/C8NJ05748F
_journal_volume 43
_journal_year 2019
_chemical_formula_moiety 'C12 H13 N3 O3'
_chemical_formula_sum 'C12 H13 N3 O3'
_chemical_formula_weight 247.25
_space_group_crystal_system monoclinic
_space_group_IT_number 15
_space_group_name_Hall '-C 2yc'
_space_group_name_H-M_alt 'C 1 2/c 1'
_symmetry_space_group_name_Hall '-C 2yc'
_symmetry_space_group_name_H-M 'C 1 2/c 1'
_atom_sites_solution_hydrogens mixed
_audit_creation_date 2018-07-11
_audit_creation_method
;
Olex2 1.2
(compiled 2018.05.29 svn.r3508 for OlexSys, GUI svn.r5506)
;
_audit_update_record
;
2018-11-11 deposited with the CCDC.
2019-01-08 downloaded from the CCDC.
;
_cell_angle_alpha 90
_cell_angle_beta 100.475(4)
_cell_angle_gamma 90
_cell_formula_units_Z 8
_cell_length_a 21.3276(8)
_cell_length_b 5.8210(3)
_cell_length_c 20.1338(9)
_cell_measurement_reflns_used 4478
_cell_measurement_temperature 290
_cell_measurement_theta_max 27.0160
_cell_measurement_theta_min 4.0780
_cell_volume 2457.91(19)
_computing_cell_refinement 'CrysAlisPro 1.171.38.46 (Rigaku OD, 2015)'
_computing_data_collection 'CrysAlisPro 1.171.38.46 (Rigaku OD, 2015)'
_computing_data_reduction 'CrysAlisPro 1.171.38.46 (Rigaku OD, 2015)'
_computing_molecular_graphics 'Olex2 (Dolomanov et al., 2009)'
_computing_publication_material 'Olex2 (Dolomanov et al., 2009)'
_computing_structure_refinement 'ShelXL (Sheldrick, 2015)'
_computing_structure_solution 'ShelXS (Sheldrick, 2008)'
_diffrn_ambient_temperature 290.0
_diffrn_detector_area_resol_mean 10.3974
_diffrn_detector_type Atlas
_diffrn_measured_fraction_theta_full 0.998
_diffrn_measured_fraction_theta_max 0.901
_diffrn_measurement_details
;
List of Runs (angles in degrees, time in seconds):

  # Type    Start    End  Width  t~exp~   \w     \q     \k     \f   Frames
#--------------------------------------------------------------------------
  1  \w     15.00  53.00   1.00   17.50    --    8.44  38.00  60.00   38
  2  \w      1.00  27.00   1.00   17.50    --    8.44 -57.00  60.00   26
  3  \w    -43.00  35.00   1.00   17.50    --    8.44 -57.00 -60.00   78
  4  \w     24.00  80.00   1.00   17.50    --    8.44  38.00 120.00   56
  5  \w    -10.00  48.00   1.00   17.50    --    8.44  57.00 -90.00   58
  6  \w     22.00  70.00   1.00   17.50    --    8.44  38.00-180.00   48
  7  \w    -60.00 -19.00   1.00   17.50    --    8.44 -38.00-150.00   41
  8  \w     48.00  77.00   1.00   17.50    --    8.44  57.00 -60.00   29
  9  \w    -20.00   5.00   1.00   17.50    --   -9.06 -99.00-180.00   25
 10  \w     -8.00  30.00   1.00   17.50    --   -9.06 -99.00   0.00   38
;
_diffrn_measurement_device 'four-circle diffractometer'
_diffrn_measurement_device_type 'SuperNova, Dual, Cu at zero, Atlas'
_diffrn_measurement_method '\w scans'
_diffrn_radiation_type MoK\a
_diffrn_radiation_wavelength 0.71073
_diffrn_reflns_av_R_equivalents 0.0406
_diffrn_reflns_av_unetI/netI 0.0311
_diffrn_reflns_Laue_measured_fraction_full 0.998
_diffrn_reflns_Laue_measured_fraction_max 0.901
_diffrn_reflns_limit_h_max 26
_diffrn_reflns_limit_h_min -29
_diffrn_reflns_limit_k_max 7
_diffrn_reflns_limit_k_min -7
_diffrn_reflns_limit_l_max 26
_diffrn_reflns_limit_l_min -24
_diffrn_reflns_number 14020
_diffrn_reflns_point_group_measured_fraction_full 0.998
_diffrn_reflns_point_group_measured_fraction_max 0.901
_diffrn_reflns_theta_full 25.242
_diffrn_reflns_theta_max 29.167
_diffrn_reflns_theta_min 3.076
_exptl_absorpt_coefficient_mu 0.098
_exptl_absorpt_correction_T_max 1.00000
_exptl_absorpt_correction_T_min 0.57165
_exptl_absorpt_correction_type multi-scan
_exptl_absorpt_process_details
;
CrysAlisPro 1.171.38.46 (Rigaku Oxford Diffraction, 2015)
Empirical absorption correction using spherical harmonics,
 implemented in SCALE3 ABSPACK scaling algorithm.
;
_exptl_crystal_colour colourless
_exptl_crystal_colour_primary colourless
_exptl_crystal_density_diffrn 1.336
_exptl_crystal_description prism
_exptl_crystal_F_000 1040
_exptl_crystal_size_max 0.3
_exptl_crystal_size_mid 0.25
_exptl_crystal_size_min 0.12
_refine_diff_density_max 0.147
_refine_diff_density_min -0.182
_refine_diff_density_rms 0.040
_refine_ls_extinction_method none
_refine_ls_goodness_of_fit_ref 1.040
_refine_ls_hydrogen_treatment mixed
_refine_ls_matrix_type full
_refine_ls_number_parameters 173
_refine_ls_number_reflns 2973
_refine_ls_number_restraints 0
_refine_ls_restrained_S_all 1.040
_refine_ls_R_factor_all 0.0822
_refine_ls_R_factor_gt 0.0516
_refine_ls_shift/su_max 0.000
_refine_ls_shift/su_mean 0.000
_refine_ls_structure_factor_coef Fsqd
_refine_ls_weighting_details 'w=1/[\s^2^(Fo^2^)+(0.0510P)^2^+1.9360P] where P=(Fo^2^+2Fc^2^)/3'
_refine_ls_weighting_scheme calc
_refine_ls_wR_factor_gt 0.1227
_refine_ls_wR_factor_ref 0.1420
_reflns_Friedel_coverage 0.000
_reflns_number_gt 1991
_reflns_number_total 2973
_reflns_threshold_expression 'I > 2\s(I)'
_cod_data_source_file c8nj05748f2.cif
_cod_data_source_block exp_453
_cod_depositor_comments 'Adding full bibliography for 7058094--7058097.cif.'
_cod_original_cell_volume 2457.92(18)
_cod_database_code 7058096
_shelx_shelxl_version_number 2016/6
_shelx_space_group_comment
;
The symmetry employed for this shelxl refinement is uniquely defined
by the following loop, which should always be used as a source of
symmetry information in preference to the above space-group names.
They are only intended as comments.
;
_shelx_estimated_absorpt_t_max 0.988
_shelx_estimated_absorpt_t_min 0.971
_olex2_refinement_description
;
1. Fixed Uiso
 At 1.2 times of:
  All C(H) groups
 At 1.5 times of:
  All C(H,H,H) groups
2.a Aromatic/amide H refined with riding coordinates:
 C6(H6), C12(H12), C11(H11), C9(H9), C10(H10)
2.b Idealised Me refined as rotating group:
 C2(H2A,H2B,H2C), C1(H1A,H1B,H1C)
;
_olex2_submission_special_instructions 'No special instructions were received'
_oxdiff_exptl_absorpt_empirical_details
;
Empirical correction (ABSPACK) includes:
- Absorption correction using spherical harmonics
- Frame scaling
;

loop_
_space_group_symop_operation_xyz
'x, y, z'
'-x, y, -z+1/2'
'x+1/2, y+1/2, z'
'-x+1/2, y+1/2, -z+1/2'
'-x, -y, -z'
'x, -y, z-1/2'
'-x+1/2, -y+1/2, -z'
'x+1/2, -y+1/2, z-1/2'

loop_
_atom_site_label
_atom_site_type_symbol
_atom_site_fract_x
_atom_site_fract_y
_atom_site_fract_z
_atom_site_U_iso_or_equiv
_atom_site_adp_type
_atom_site_occupancy
_atom_site_site_symmetry_order
_atom_site_calc_flag
_atom_site_refinement_flags_posn
N3 N 0.11038(7) 0.9006(3) 0.07709(7) 0.0446(4) Uani 1 1 d .
N2 N 0.10776(7) 1.0649(3) 0.02724(7) 0.0430(4) Uani 1 1 d .
O5 O 0.01767(6) 1.2366(2) 0.05604(7) 0.0563(4) Uani 1 1 d .
O4 O 0.19137(6) 0.9833(2) -0.02786(7) 0.0574(4) Uani 1 1 d .
C7 C 0.16074(8) 0.5857(3) 0.13945(9) 0.0425(4) Uani 1 1 d .
N1 N 0.05964(8) 1.3423(3) -0.03699(8) 0.0530(5) Uani 1 1 d .
C4 C 0.14353(8) 1.0889(3) -0.02272(9) 0.0435(4) Uani 1 1 d .
O8 O 0.06172(7) 0.6934(3) 0.17246(9) 0.0790(6) Uani 1 1 d .
C6 C 0.15897(9) 0.7672(3) 0.09019(9) 0.0447(4) Uani 1 1 d .
H6 H 0.193137 0.787404 0.067921 0.054 Uiso 1 1 calc R
C5 C 0.05590(9) 1.2224(3) 0.01812(9) 0.0449(4) Uani 1 1 d .
C12 C 0.21180(9) 0.4311(3) 0.14861(9) 0.0491(5) Uani 1 1 d .
H12 H 0.244032 0.450221 0.123581 0.059 Uiso 1 1 calc R
C3 C 0.11070(9) 1.2682(3) -0.07162(9) 0.0457(4) Uani 1 1 d .
C8 C 0.11279(9) 0.5531(4) 0.17770(10) 0.0532(5) Uani 1 1 d .
C11 C 0.21567(10) 0.2526(4) 0.19334(10) 0.0570(5) Uani 1 1 d .
H11 H 0.250312 0.152978 0.199032 0.068 Uiso 1 1 calc R
C2 C 0.08443(10) 1.1496(4) -0.13836(11) 0.0622(6) Uani 1 1 d .
H2A H 0.056084 1.028269 -0.130727 0.093 Uiso 1 1 calc GR
H2B H 0.119031 1.086591 -0.157063 0.093 Uiso 1 1 calc GR
H2C H 0.061643 1.259109 -0.169341 0.093 Uiso 1 1 calc GR
C1 C 0.15591(11) 1.4631(4) -0.08001(13) 0.0665(6) Uani 1 1 d .
H1A H 0.132981 1.581571 -0.107451 0.100 Uiso 1 1 calc GR
H1B H 0.189526 1.406225 -0.101406 0.100 Uiso 1 1 calc GR
H1C H 0.173818 1.524827 -0.036467 0.100 Uiso 1 1 calc GR
C9 C 0.11661(10) 0.3694(5) 0.22201(11) 0.0679(6) Uani 1 1 d .
H9 H 0.084298 0.345605 0.246669 0.081 Uiso 1 1 calc R
C10 C 0.16767(11) 0.2224(4) 0.22979(11) 0.0651(6) Uani 1 1 d .
H10 H 0.169868 0.100832 0.260085 0.078 Uiso 1 1 calc R
H1 H 0.0357(10) 1.458(4) -0.0497(11) 0.067(7) Uiso 1 1 d .
H8 H 0.0640(13) 0.805(5) 0.1399(15) 0.105(10) Uiso 1 1 d .

loop_
_atom_site_aniso_label
_atom_site_aniso_U_11
_atom_site_aniso_U_22
_atom_site_aniso_U_33
_atom_site_aniso_U_23
_atom_site_aniso_U_13
_atom_site_aniso_U_12
N3 0.0446(8) 0.0438(9) 0.0451(8) 0.0030(7) 0.0076(6) 0.0090(7)
N2 0.0411(8) 0.0421(9) 0.0464(8) 0.0016(7) 0.0098(6) 0.0106(6)
O5 0.0569(8) 0.0619(9) 0.0551(8) 0.0069(7) 0.0237(7) 0.0213(7)
O4 0.0467(7) 0.0546(8) 0.0757(9) 0.0113(7) 0.0241(7) 0.0167(6)
C7 0.0400(9) 0.0460(10) 0.0402(9) -0.0006(8) 0.0039(7) 0.0042(8)
N1 0.0564(10) 0.0519(10) 0.0547(10) 0.0111(8) 0.0213(8) 0.0252(8)
C4 0.0416(9) 0.0367(10) 0.0537(10) -0.0023(8) 0.0126(8) 0.0043(7)
O8 0.0596(10) 0.1041(14) 0.0806(11) 0.0290(11) 0.0325(8) 0.0346(9)
C6 0.0422(10) 0.0457(10) 0.0457(10) -0.0007(8) 0.0067(8) 0.0053(8)
C5 0.0440(10) 0.0446(10) 0.0469(10) -0.0026(8) 0.0100(8) 0.0120(8)
C12 0.0437(10) 0.0536(12) 0.0500(11) 0.0035(9) 0.0086(8) 0.0083(9)
C3 0.0449(10) 0.0435(10) 0.0515(10) 0.0005(8) 0.0161(8) 0.0104(8)
C8 0.0429(10) 0.0674(13) 0.0490(11) 0.0056(10) 0.0078(8) 0.0108(9)
C11 0.0570(12) 0.0532(12) 0.0597(12) 0.0089(10) 0.0076(10) 0.0126(10)
C2 0.0591(12) 0.0735(15) 0.0557(12) -0.0053(11) 0.0147(10) 0.0112(11)
C1 0.0757(15) 0.0453(12) 0.0833(16) 0.0070(11) 0.0269(12) 0.0032(11)
C9 0.0562(12) 0.0893(17) 0.0615(13) 0.0199(13) 0.0196(10) 0.0044(12)
C10 0.0687(14) 0.0656(15) 0.0599(13) 0.0209(11) 0.0089(11) 0.0040(11)

loop_
_atom_type_symbol
_atom_type_description
_atom_type_scat_dispersion_real
_atom_type_scat_dispersion_imag
_atom_type_scat_source
C C 0.0033 0.0016 'International Tables Vol C Tables 4.2.6.8 and 6.1.1.4'
H H 0.0000 0.0000 'International Tables Vol C Tables 4.2.6.8 and 6.1.1.4'
N N 0.0061 0.0033 'International Tables Vol C Tables 4.2.6.8 and 6.1.1.4'
O O 0.0106 0.0060 'International Tables Vol C Tables 4.2.6.8 and 6.1.1.4'

loop_
_geom_angle_atom_site_label_1
_geom_angle_atom_site_label_2
_geom_angle_atom_site_label_3
_geom_angle
C6 N3 N2 119.56(15)
N3 N2 C5 117.92(14)
C4 N2 N3 130.37(14)
C4 N2 C5 111.20(15)
C12 C7 C6 118.91(16)
C12 C7 C8 117.99(17)
C8 C7 C6 123.08(16)
C5 N1 C3 114.06(15)
C5 N1 H1 122.7(15)
C3 N1 H1 123.1(15)
N2 C4 C3 107.03(14)
O4 C4 N2 126.77(17)
O4 C4 C3 126.18(17)
C8 O8 H8 109.4(18)
N3 C6 C7 120.21(17)
N3 C6 H6 119.9
C7 C6 H6 119.9
O5 C5 N2 123.81(17)
O5 C5 N1 129.70(17)
N1 C5 N2 106.48(15)
C7 C12 H12 119.1
C11 C12 C7 121.85(18)
C11 C12 H12 119.1
N1 C3 C4 100.93(14)
N1 C3 C2 111.61(16)
N1 C3 C1 112.09(16)
C4 C3 C2 108.23(16)
C4 C3 C1 111.04(16)
C1 C3 C2 112.32(17)
O8 C8 C7 122.30(18)
O8 C8 C9 118.00(18)
C9 C8 C7 119.69(18)
C12 C11 H11 120.4
C12 C11 C10 119.15(19)
C10 C11 H11 120.4
C3 C2 H2A 109.5
C3 C2 H2B 109.5
C3 C2 H2C 109.5
H2A C2 H2B 109.5
H2A C2 H2C 109.5
H2B C2 H2C 109.5
C3 C1 H1A 109.5
C3 C1 H1B 109.5
C3 C1 H1C 109.5
H1A C1 H1B 109.5
H1A C1 H1C 109.5
H1B C1 H1C 109.5
C8 C9 H9 119.8
C10 C9 C8 120.5(2)
C10 C9 H9 119.8
C11 C10 H10 119.6
C9 C10 C11 120.8(2)
C9 C10 H10 119.6

loop_
_geom_bond_atom_site_label_1
_geom_bond_atom_site_label_2
_geom_bond_distance
N3 N2 1.380(2)
N3 C6 1.283(2)
N2 C4 1.376(2)
N2 C5 1.423(2)
O5 C5 1.217(2)
O4 C4 1.212(2)
C7 C6 1.445(3)
C7 C12 1.399(2)
C7 C8 1.400(3)
N1 C5 1.325(2)
N1 C3 1.461(2)
N1 H1 0.85(2)
C4 C3 1.516(3)
O8 C8 1.350(2)
O8 H8 0.93(3)
C6 H6 0.9300
C12 H12 0.9300
C12 C11 1.367(3)
C3 C2 1.524(3)
C3 C1 1.518(3)
C8 C9 1.385(3)
C11 H11 0.9300
C11 C10 1.375(3)
C2 H2A 0.9600
C2 H2B 0.9600
C2 H2C 0.9600
C1 H1A 0.9600
C1 H1B 0.9600
C1 H1C 0.9600
C9 H9 0.9300
C9 C10 1.371(3)
C10 H10 0.9300

loop_
_geom_hbond_atom_site_label_D
_geom_hbond_atom_site_label_H
_geom_hbond_atom_site_label_A
_geom_hbond_distance_DH
_geom_hbond_distance_HA
_geom_hbond_distance_DA
_geom_hbond_angle_DHA
_geom_hbond_site_symmetry_A
C6 H6 O4 0.93 2.23 2.882(2) 126.1 .
C2 H2C O8 0.96 2.63 3.201(3) 118.1 5_575
N1 H1 O5 0.85(2) 2.10(2) 2.940(2) 166(2) 5_585
O8 H8 N3 0.93(3) 1.83(3) 2.635(2) 144(3) .

loop_
_geom_torsion_atom_site_label_1
_geom_torsion_atom_site_label_2
_geom_torsion_atom_site_label_3
_geom_torsion_atom_site_label_4
_geom_torsion
N3 N2 C4 O4 -10.4(3)
N3 N2 C4 C3 168.01(16)
N3 N2 C5 O5 8.1(3)
N3 N2 C5 N1 -172.58(16)
N2 N3 C6 C7 -176.37(15)
N2 C4 C3 N1 5.08(19)
N2 C4 C3 C2 -112.21(17)
N2 C4 C3 C1 124.08(17)
O4 C4 C3 N1 -176.54(19)
O4 C4 C3 C2 66.2(2)
O4 C4 C3 C1 -57.5(2)
C7 C12 C11 C10 0.8(3)
C7 C8 C9 C10 1.5(3)
C4 N2 C5 O5 -179.27(18)
C4 N2 C5 N1 0.1(2)
O8 C8 C9 C10 -179.5(2)
C6 N3 N2 C4 14.4(3)
C6 N3 N2 C5 -174.67(16)
C6 C7 C12 C11 -178.59(18)
C6 C7 C8 O8 -1.6(3)
C6 C7 C8 C9 177.40(19)
C5 N2 C4 O4 178.20(18)
C5 N2 C4 C3 -3.4(2)
C5 N1 C3 C4 -5.5(2)
C5 N1 C3 C2 109.3(2)
C5 N1 C3 C1 -123.7(2)
C12 C7 C6 N3 174.71(17)
C12 C7 C8 O8 179.89(19)
C12 C7 C8 C9 -1.1(3)
C12 C11 C10 C9 -0.4(3)
C3 N1 C5 N2 3.7(2)
C3 N1 C5 O5 -177.1(2)
C8 C7 C6 N3 -3.7(3)
C8 C7 C12 C11 0.0(3)
C8 C9 C10 C11 -0.7(4)
